data_4062567
_journal_name_full Organometallics
_journal_paper_doi 10.1021/om034236y
_journal_year 2004
_chemical_formula_sum 'C64 H56 F20 I N P2 Pd2'
_chemical_formula_weight 1620.74
_space_group_IT_number 2
_symmetry_cell_setting triclinic
_symmetry_space_group_name_Hall '-P 1'
_symmetry_space_group_name_H-M 'P -1'
_cell_angle_alpha 101.2700(10)
_cell_angle_beta 99.1020(10)
_cell_angle_gamma 107.689(2)
_cell_formula_units_Z 2
_cell_length_a 11.9793(9)
_cell_length_b 13.6815(10)
_cell_length_c 22.1965(16)
_cell_measurement_temperature 293(2)
_cell_volume 3305.6(4)
_diffrn_ambient_temperature 293(2)
_exptl_crystal_density_diffrn 1.628
_cod_depositor_comments
;
The following automatic conversions were performed:
'_symmetry_cell_setting' value 'Triclinic' changed to 'triclinic'
according to '/home/saulius/struct/CIF-dictionaries/cif_core.dic'
dictionary named 'cif_core.dic' version 2.4.1 from 2010-06-29.

Automatic conversion script
Id: cif_fix_enum 1527 2010-12-29 10:47:43Z saulius 
;
_cod_database_code 4062567

loop_
_symmetry_equiv_pos_as_xyz
'x, y, z'
'-x, -y, -z'

loop_
_atom_site_label
_atom_site_type_symbol
_atom_site_fract_x
_atom_site_fract_y
_atom_site_fract_z
_atom_site_U_iso_or_equiv
_atom_site_adp_type
_atom_site_occupancy
_atom_site_calc_flag
_atom_site_refinement_flags
_atom_site_disorder_assembly
_atom_site_disorder_group
Pd1 Pd 0.42722(5) 0.75855(5) 0.23628(3) 0.0460(2) Uani 1 d . . .
Pd2 Pd 0.50087(5) 1.01498(5) 0.25011(3) 0.0438(2) Uani 1 d . . .
I I 0.60972(5) 0.91667(5) 0.32109(3) 0.05330(19) Uani 1 d . . .
P1 P 0.47254(18) 0.86750(18) 0.16977(10) 0.0464(5) Uani 1 d . . .
P2 P 0.52205(19) 1.15695(18) 0.33717(10) 0.0470(5) Uani 1 d . . .
F1 F 0.4925(4) 0.5891(4) 0.1503(2) 0.0650(14) Uani 1 d . . .
F2 F 0.3633(5) 0.4113(4) 0.0621(3) 0.0825(17) Uani 1 d . . .
F3 F 0.1177(6) 0.3500(5) 0.0297(3) 0.105(2) Uani 1 d . . .
F4 F 0.0064(5) 0.4720(6) 0.0905(3) 0.108(2) Uani 1 d . . .
F5 F 0.1334(4) 0.6496(5) 0.1794(3) 0.0774(16) Uani 1 d . . .
F6 F 0.5267(5) 0.5961(5) 0.3005(3) 0.0867(18) Uani 1 d . . .
F7 F 0.4733(7) 0.5070(5) 0.3934(3) 0.109(2) Uani 1 d . . .
F8 F 0.2876(7) 0.5317(6) 0.4461(3) 0.122(3) Uani 1 d . . .
F9 F 0.1656(6) 0.6552(7) 0.4069(3) 0.115(3) Uani 1 d . . .
F10 F 0.2250(5) 0.7512(5) 0.3179(3) 0.0792(16) Uani 1 d . . .
F11 F 0.5637(5) 1.1300(5) 0.1384(3) 0.0790(17) Uani 1 d . . .
F12 F 0.4272(6) 1.1949(6) 0.0592(3) 0.106(2) Uani 1 d . . .
F13 F 0.1960(6) 1.1720(6) 0.0662(3) 0.115(2) Uani 1 d . . .
F14 F 0.1021(5) 1.0806(6) 0.1530(4) 0.111(2) Uani 1 d . . .
F15 F 0.2362(4) 1.0117(5) 0.2323(3) 0.0805(17) Uani 1 d . . .
F16 F 0.5838(4) 1.3018(4) 0.2556(2) 0.0647(14) Uani 1 d . . .
F17 F 0.4565(5) 1.3986(5) 0.1981(3) 0.0834(17) Uani 1 d . . .
F18 F 0.2413(6) 1.3971(5) 0.2252(3) 0.097(2) Uani 1 d . . .
F19 F 0.1650(5) 1.3016(6) 0.3150(3) 0.101(2) Uani 1 d . . .
F20 F 0.2855(5) 1.1985(5) 0.3692(3) 0.0807(17) Uani 1 d . . .
C1 C 0.3189(7) 0.6296(7) 0.1681(4) 0.052(2) Uani 1 d . . .
C2 C 0.3709(7) 0.5628(7) 0.1357(4) 0.052(2) Uani 1 d . . .
C3 C 0.3078(8) 0.4704(7) 0.0910(4) 0.059(2) Uani 1 d . . .
C4 C 0.1825(9) 0.4405(8) 0.0757(5) 0.075(3) Uani 1 d . . .
C5 C 0.1296(8) 0.5017(9) 0.1060(5) 0.072(3) Uani 1 d . . .
C6 C 0.1958(8) 0.5927(7) 0.1510(4) 0.059(2) Uani 1 d . . .
C7 C 0.3775(7) 0.6787(7) 0.3048(4) 0.053(2) Uani 1 d . . .
C8 C 0.4376(8) 0.6154(7) 0.3255(4) 0.057(2) Uani 1 d . . .
C9 C 0.4103(10) 0.5673(8) 0.3747(5) 0.075(3) Uani 1 d . . .
C10 C 0.3162(10) 0.5793(9) 0.3997(5) 0.075(3) Uani 1 d . . .
C11 C 0.2558(9) 0.6409(10) 0.3805(5) 0.078(3) Uani 1 d . . .
C12 C 0.2899(7) 0.6883(7) 0.3335(4) 0.057(2) Uani 1 d . . .
C13 C 0.4056(7) 1.0684(6) 0.1883(4) 0.0455(19) Uani 1 d . . .
C14 C 0.4484(8) 1.1167(8) 0.1435(4) 0.056(2) Uani 1 d . . .
C15 C 0.3810(9) 1.1503(8) 0.1025(4) 0.068(3) Uani 1 d . . .
C16 C 0.2646(10) 1.1376(9) 0.1048(5) 0.074(3) Uani 1 d . . .
C17 C 0.2183(8) 1.0921(8) 0.1485(5) 0.069(3) Uani 1 d . . .
C18 C 0.2886(8) 1.0584(8) 0.1902(4) 0.057(2) Uani 1 d . . .
C19 C 0.3616(8) 0.8486(7) 0.0981(4) 0.057(2) Uani 1 d . . .
C20 C 0.3913(9) 0.8701(8) 0.0430(4) 0.071(3) Uani 1 d . . .
H20 H 0.4709 0.8886 0.0394 0.085 Uiso 1 calc R . .
C21 C 0.2997(11) 0.8634(11) -0.0069(5) 0.093(4) Uani 1 d . . .
H21 H 0.3202 0.8828 -0.0427 0.112 Uiso 1 calc R . .
C22 C 0.1853(12) 0.8304(11) -0.0048(6) 0.100(4) Uani 1 d . . .
H22 H 0.1261 0.8216 -0.0401 0.120 Uiso 1 calc R . .
C23 C 0.1533(9) 0.8091(9) 0.0489(5) 0.084(3) Uani 1 d . . .
H23 H 0.0727 0.7883 0.0506 0.101 Uiso 1 calc R . .
C24 C 0.2416(8) 0.8186(8) 0.1014(5) 0.066(3) Uani 1 d . . .
H24 H 0.2200 0.8050 0.1382 0.079 Uiso 1 calc R . .
C25 C 0.6115(7) 0.8807(7) 0.1430(4) 0.051(2) Uani 1 d . . .
C26 C 0.6199(8) 0.7959(8) 0.0994(4) 0.063(2) Uani 1 d . . .
H26 H 0.5559 0.7316 0.0856 0.076 Uiso 1 calc R . .
C27 C 0.7232(9) 0.8074(9) 0.0768(5) 0.067(3) Uani 1 d . . .
H27 H 0.7286 0.7502 0.0483 0.080 Uiso 1 calc R . .
C28 C 0.8159(9) 0.9005(10) 0.0956(5) 0.078(3) Uani 1 d . . .
H28 H 0.8835 0.9075 0.0788 0.093 Uiso 1 calc R . .
C29 C 0.8120(9) 0.9830(9) 0.1380(5) 0.077(3) Uani 1 d . . .
H29 H 0.8784 1.0455 0.1519 0.093 Uiso 1 calc R . .
C30 C 0.7088(8) 0.9761(7) 0.1616(4) 0.059(2) Uani 1 d . . .
H30 H 0.7053 1.0349 0.1894 0.071 Uiso 1 calc R . .
C31 C 0.4402(7) 1.2453(7) 0.3147(4) 0.052(2) Uani 1 d . . .
C32 C 0.4790(8) 1.3006(7) 0.2715(4) 0.057(2) Uani 1 d . . .
C33 C 0.4166(9) 1.3490(8) 0.2409(4) 0.064(3) Uani 1 d . . .
C34 C 0.3057(9) 1.3499(8) 0.2537(5) 0.068(3) Uani 1 d . . .
C35 C 0.2673(9) 1.3000(8) 0.2993(5) 0.070(3) Uani 1 d . . .
C36 C 0.3326(8) 1.2479(8) 0.3276(4) 0.059(2) Uani 1 d . . .
C37 C 0.6762(8) 1.2520(7) 0.3723(4) 0.054(2) Uani 1 d . . .
C38 C 0.6972(9) 1.3552(8) 0.4042(5) 0.071(3) Uani 1 d . . .
H38 H 0.6326 1.3780 0.4087 0.086 Uiso 1 calc R . .
C39 C 0.8131(10) 1.4247(9) 0.4294(5) 0.078(3) Uani 1 d . . .
H39 H 0.8268 1.4941 0.4514 0.093 Uiso 1 calc R . .
C40 C 0.9071(11) 1.3924(11) 0.4221(6) 0.103(4) Uani 1 d . . .
H40 H 0.9851 1.4405 0.4385 0.123 Uiso 1 calc R . .
C41 C 0.8894(9) 1.2895(9) 0.3910(6) 0.090(4) Uani 1 d . . .
H41 H 0.9544 1.2669 0.3871 0.108 Uiso 1 calc R . .
C42 C 0.7694(9) 1.2190(9) 0.3650(5) 0.077(3) Uani 1 d . . .
H42 H 0.7549 1.1496 0.3428 0.093 Uiso 1 calc R . .
C43 C 0.4639(7) 1.1135(7) 0.4018(4) 0.050(2) Uani 1 d . . .
C44 C 0.3726(8) 1.0135(7) 0.3861(4) 0.059(2) Uani 1 d . . .
H44 H 0.3466 0.9715 0.3447 0.070 Uiso 1 calc R . .
C45 C 0.3223(10) 0.9788(9) 0.4335(5) 0.076(3) Uani 1 d . . .
H45 H 0.2596 0.9140 0.4236 0.091 Uiso 1 calc R . .
C46 C 0.3637(11) 1.0388(9) 0.4946(5) 0.084(3) Uani 1 d . . .
H46 H 0.3283 1.0147 0.5258 0.100 Uiso 1 calc R . .
C47 C 0.4555(11) 1.1329(9) 0.5103(4) 0.085(3) Uani 1 d . . .
H47 H 0.4845 1.1711 0.5525 0.102 Uiso 1 calc R . .
C48 C 0.5068(8) 1.1734(8) 0.4649(4) 0.065(3) Uani 1 d . . .
H48 H 0.5685 1.2390 0.4759 0.078 Uiso 1 calc R . .
N N 0.8583(7) 0.6490(7) 0.2616(4) 0.065(2) Uani 1 d . . .
C49 C 0.7914(13) 0.6495(13) 0.3133(6) 0.121(2) Uani 1 d . . .
H49A H 0.7430 0.5767 0.3099 0.145 Uiso 1 calc R . .
H49B H 0.7362 0.6874 0.3056 0.145 Uiso 1 calc R . .
C50 C 0.8644(13) 0.6975(13) 0.3803(6) 0.121(2) Uani 1 d . . .
H50A H 0.9224 0.7667 0.3836 0.145 Uiso 1 calc R . .
H50B H 0.9083 0.6525 0.3921 0.145 Uiso 1 calc R . .
C51 C 0.7825(13) 0.7087(13) 0.4242(6) 0.121(2) Uani 1 d . . .
H51A H 0.7420 0.7569 0.4140 0.145 Uiso 1 calc R . .
H51B H 0.7217 0.6401 0.4193 0.145 Uiso 1 calc R . .
C52 C 0.8552(13) 0.7505(13) 0.4906(6) 0.121(2) Uani 1 d . . .
H52A H 0.8039 0.7609 0.5186 0.181 Uiso 1 calc R . .
H52B H 0.9172 0.8170 0.4949 0.181 Uiso 1 calc R . .
H52C H 0.8914 0.7005 0.5013 0.181 Uiso 1 calc R . .
C53 C 0.9457(12) 0.7588(11) 0.2668(8) 0.122(3) Uani 1 d . . .
H53A H 1.0111 0.7769 0.3035 0.147 Uiso 1 calc R . .
H53B H 0.9801 0.7549 0.2300 0.147 Uiso 1 calc R . .
C54 C 0.8971(12) 0.8469(11) 0.2718(8) 0.122(3) Uani 1 d . . .
H54A H 0.8434 0.8407 0.3004 0.147 Uiso 1 calc R . .
H54B H 0.8515 0.8431 0.2307 0.147 Uiso 1 calc R . .
C55 C 0.9997(12) 0.9519(9) 0.2961(8) 0.122(3) Uani 1 d D . .
H55A H 1.0457 0.9604 0.2640 0.147 Uiso 1 calc R . .
H55B H 1.0524 0.9485 0.3330 0.147 Uiso 1 calc R . .
C56 C 0.9662(11) 1.0513(9) 0.3140(7) 0.122(3) Uani 1 d D . .
H56A H 1.0381 1.1129 0.3280 0.183 Uiso 1 calc R . .
H56B H 0.9244 1.0463 0.3474 0.183 Uiso 1 calc R . .
H56C H 0.9151 1.0569 0.2779 0.183 Uiso 1 calc R . .
C57 C 0.7659(8) 0.6104(9) 0.1997(5) 0.074(3) Uani 1 d . . .
H57A H 0.7073 0.5431 0.1991 0.089 Uiso 1 calc R . .
H57B H 0.7237 0.6605 0.1983 0.089 Uiso 1 calc R . .
C58 C 0.8121(11) 0.5956(11) 0.1410(5) 0.095(4) Uani 1 d . . .
H58A H 0.8689 0.5585 0.1460 0.114 Uiso 1 calc R . .
H58B H 0.8553 0.6648 0.1359 0.114 Uiso 1 calc R . .
C59 C 0.7140(12) 0.5341(13) 0.0819(6) 0.119(5) Uani 1 d . . .
H59A H 0.6478 0.5608 0.0827 0.143 Uiso 1 calc R . .
H59B H 0.7453 0.5482 0.0456 0.143 Uiso 1 calc R . .
C60 C 0.6670(15) 0.4201(12) 0.0732(8) 0.153(7) Uani 1 d . . .
H60A H 0.6053 0.3881 0.0348 0.229 Uiso 1 calc R . .
H60B H 0.6337 0.4046 0.1082 0.229 Uiso 1 calc R . .
H60C H 0.7310 0.3920 0.0707 0.229 Uiso 1 calc R . .
C61 C 0.9330(8) 0.5769(8) 0.2664(5) 0.065(3) Uani 1 d . . .
H61A H 0.9825 0.5988 0.3090 0.078 Uiso 1 calc R . .
H61B H 0.9870 0.5883 0.2381 0.078 Uiso 1 calc R . .
C62 C 0.8621(9) 0.4577(9) 0.2509(6) 0.080(3) Uani 1 d . . .
H62A H 0.8191 0.4421 0.2834 0.096 Uiso 1 calc R . .
H62B H 0.8040 0.4353 0.2107 0.096 Uiso 1 calc R . .
C63 C 0.9519(10) 0.3994(10) 0.2477(6) 0.098(4) Uani 1 d . . .
H63A H 1.0069 0.4278 0.2226 0.118 Uiso 1 calc R . .
H63B H 0.9987 0.4108 0.2899 0.118 Uiso 1 calc R . .
C64 C 0.8887(13) 0.2835(11) 0.2191(7) 0.125(5) Uani 1 d . . .
H64A H 0.9470 0.2486 0.2171 0.187 Uiso 1 calc R . .
H64B H 0.8426 0.2722 0.1773 0.187 Uiso 1 calc R . .
H64C H 0.8359 0.2550 0.2446 0.187 Uiso 1 calc R . .

loop_
_atom_site_aniso_label
_atom_site_aniso_U_11
_atom_site_aniso_U_22
_atom_site_aniso_U_33
_atom_site_aniso_U_23
_atom_site_aniso_U_13
_atom_site_aniso_U_12
Pd1 0.0405(3) 0.0512(4) 0.0412(4) 0.0067(3) 0.0100(3) 0.0120(3)
Pd2 0.0399(3) 0.0515(4) 0.0360(3) 0.0063(3) 0.0074(3) 0.0140(3)
I 0.0506(3) 0.0567(4) 0.0448(3) 0.0079(3) 0.0009(2) 0.0159(3)
P1 0.0406(11) 0.0517(13) 0.0381(11) 0.0035(10) 0.0067(9) 0.0100(10)
P2 0.0469(12) 0.0528(13) 0.0387(11) 0.0060(10) 0.0080(9) 0.0184(10)
F1 0.050(3) 0.070(3) 0.069(3) 0.003(3) 0.005(2) 0.025(3)
F2 0.088(4) 0.070(4) 0.077(4) -0.009(3) 0.007(3) 0.033(3)
F3 0.096(5) 0.082(4) 0.086(4) -0.023(4) -0.008(4) 0.001(4)
F4 0.045(3) 0.110(5) 0.125(6) -0.013(4) 0.006(3) -0.001(3)
F5 0.048(3) 0.091(4) 0.085(4) 0.002(3) 0.028(3) 0.019(3)
F6 0.081(4) 0.113(5) 0.088(4) 0.029(4) 0.032(3) 0.057(4)
F7 0.149(6) 0.090(5) 0.094(5) 0.037(4) 0.008(4) 0.053(5)
F8 0.161(7) 0.128(6) 0.081(5) 0.055(5) 0.047(5) 0.031(5)
F9 0.087(4) 0.171(7) 0.083(4) 0.021(5) 0.049(4) 0.034(5)
F10 0.067(3) 0.097(4) 0.076(4) 0.016(3) 0.018(3) 0.035(3)
F11 0.071(3) 0.108(5) 0.077(4) 0.042(4) 0.040(3) 0.035(3)
F12 0.133(6) 0.148(6) 0.086(4) 0.072(5) 0.050(4) 0.079(5)
F13 0.112(5) 0.149(7) 0.097(5) 0.055(5) -0.001(4) 0.065(5)
F14 0.044(3) 0.148(7) 0.144(6) 0.050(5) 0.007(4) 0.036(4)
F15 0.053(3) 0.105(5) 0.087(4) 0.033(4) 0.024(3) 0.023(3)
F16 0.056(3) 0.079(4) 0.063(3) 0.020(3) 0.024(3) 0.022(3)
F17 0.096(4) 0.085(4) 0.087(4) 0.043(4) 0.027(3) 0.041(4)
F18 0.093(4) 0.108(5) 0.110(5) 0.048(4) 0.013(4) 0.056(4)
F19 0.077(4) 0.126(6) 0.127(6) 0.050(5) 0.042(4) 0.055(4)
F20 0.072(3) 0.106(5) 0.097(4) 0.053(4) 0.043(3) 0.049(3)
C1 0.050(5) 0.051(5) 0.043(5) 0.011(4) 0.005(4) 0.007(4)
C2 0.043(5) 0.055(5) 0.051(5) 0.012(4) 0.001(4) 0.014(4)
C3 0.052(5) 0.058(6) 0.060(6) 0.002(5) 0.006(4) 0.020(5)
C4 0.071(7) 0.053(6) 0.068(7) 0.001(5) -0.003(5) -0.006(5)
C5 0.041(5) 0.079(7) 0.074(7) 0.000(6) 0.005(5) 0.005(5)
C6 0.052(5) 0.053(5) 0.061(6) 0.002(5) 0.018(4) 0.006(5)
C7 0.041(4) 0.049(5) 0.059(5) 0.003(4) 0.005(4) 0.012(4)
C8 0.059(5) 0.065(6) 0.042(5) 0.005(4) 0.018(4) 0.016(5)
C9 0.098(8) 0.069(7) 0.058(6) 0.013(5) 0.007(6) 0.038(6)
C10 0.083(7) 0.079(7) 0.060(6) 0.023(6) 0.025(6) 0.016(6)
C11 0.068(7) 0.096(8) 0.051(6) -0.001(6) 0.016(5) 0.014(6)
C12 0.045(5) 0.063(6) 0.056(5) 0.017(5) 0.010(4) 0.009(5)
C13 0.043(4) 0.047(5) 0.043(4) 0.004(4) 0.011(4) 0.014(4)
C14 0.054(5) 0.079(6) 0.046(5) 0.018(5) 0.022(4) 0.031(5)
C15 0.083(7) 0.085(7) 0.053(6) 0.023(5) 0.024(5) 0.045(6)
C16 0.083(7) 0.095(8) 0.060(6) 0.026(6) 0.006(6) 0.055(7)
C17 0.051(5) 0.076(7) 0.071(7) 0.006(6) -0.001(5) 0.022(5)
C18 0.053(5) 0.072(6) 0.044(5) 0.014(5) 0.012(4) 0.018(5)
C19 0.055(5) 0.059(6) 0.041(5) -0.004(4) -0.002(4) 0.013(5)
C20 0.074(6) 0.091(8) 0.045(5) 0.008(5) 0.008(5) 0.033(6)
C21 0.096(9) 0.128(11) 0.041(6) 0.016(6) 0.000(6) 0.030(8)
C22 0.085(9) 0.142(12) 0.064(7) 0.014(8) -0.020(7) 0.052(9)
C23 0.048(6) 0.099(9) 0.083(8) 0.000(7) -0.002(5) 0.018(6)
C24 0.051(5) 0.078(7) 0.062(6) 0.016(5) 0.005(5) 0.017(5)
C25 0.051(5) 0.053(5) 0.050(5) 0.015(4) 0.011(4) 0.018(4)
C26 0.064(6) 0.061(6) 0.059(6) 0.005(5) 0.019(5) 0.017(5)
C27 0.063(6) 0.081(7) 0.070(6) 0.012(5) 0.023(5) 0.046(6)
C28 0.058(6) 0.112(9) 0.083(7) 0.025(7) 0.036(6) 0.047(7)
C29 0.050(6) 0.079(7) 0.097(8) 0.016(6) 0.029(6) 0.013(5)
C30 0.060(6) 0.063(6) 0.049(5) 0.001(4) 0.009(4) 0.026(5)
C31 0.049(5) 0.052(5) 0.047(5) 0.009(4) 0.007(4) 0.012(4)
C32 0.054(5) 0.052(5) 0.052(5) 0.000(4) 0.007(4) 0.013(4)
C33 0.072(6) 0.057(6) 0.058(6) 0.018(5) 0.003(5) 0.017(5)
C34 0.077(7) 0.069(7) 0.067(6) 0.022(5) 0.005(5) 0.043(6)
C35 0.058(6) 0.076(7) 0.088(7) 0.018(6) 0.017(5) 0.042(5)
C36 0.054(5) 0.070(6) 0.056(5) 0.016(5) 0.019(4) 0.023(5)
C37 0.054(5) 0.054(5) 0.045(5) 0.009(4) 0.002(4) 0.013(4)
C38 0.062(6) 0.059(6) 0.079(7) 0.012(5) 0.003(5) 0.012(5)
C39 0.073(7) 0.066(7) 0.066(7) 0.003(5) -0.002(6) 0.002(6)
C40 0.072(8) 0.099(10) 0.085(9) 0.010(8) -0.016(7) -0.020(8)
C41 0.049(6) 0.083(8) 0.114(10) 0.001(7) -0.001(6) 0.014(6)
C42 0.068(7) 0.068(7) 0.075(7) 0.013(6) 0.000(6) 0.007(6)
C43 0.043(4) 0.068(6) 0.039(4) 0.005(4) 0.008(4) 0.027(4)
C44 0.061(5) 0.065(6) 0.048(5) 0.009(5) 0.015(4) 0.023(5)
C45 0.089(7) 0.073(7) 0.058(6) 0.023(5) 0.024(6) 0.010(6)
C46 0.109(9) 0.089(8) 0.049(6) 0.025(6) 0.023(6) 0.021(7)
C47 0.113(9) 0.095(9) 0.030(5) 0.001(5) 0.017(5) 0.021(8)
C48 0.060(5) 0.083(7) 0.050(5) 0.005(5) 0.010(4) 0.032(5)
N 0.053(4) 0.085(6) 0.066(5) 0.022(4) 0.015(4) 0.032(4)
C49 0.129(6) 0.168(7) 0.079(4) 0.030(5) 0.040(4) 0.065(6)
C50 0.129(6) 0.168(7) 0.079(4) 0.030(5) 0.040(4) 0.065(6)
C51 0.129(6) 0.168(7) 0.079(4) 0.030(5) 0.040(4) 0.065(6)
C52 0.129(6) 0.168(7) 0.079(4) 0.030(5) 0.040(4) 0.065(6)
C53 0.091(5) 0.100(5) 0.189(8) 0.044(6) 0.052(5) 0.039(4)
C54 0.091(5) 0.100(5) 0.189(8) 0.044(6) 0.052(5) 0.039(4)
C55 0.091(5) 0.100(5) 0.189(8) 0.044(6) 0.052(5) 0.039(4)
C56 0.091(5) 0.100(5) 0.189(8) 0.044(6) 0.052(5) 0.039(4)
C57 0.048(5) 0.101(8) 0.086(7) 0.018(6) 0.015(5) 0.046(6)
C58 0.099(9) 0.121(10) 0.065(7) 0.013(7) 0.013(7) 0.045(8)
C59 0.100(10) 0.164(15) 0.080(9) -0.015(9) 0.011(8) 0.062(10)
C60 0.128(13) 0.112(13) 0.171(17) -0.011(12) -0.038(12) 0.043(11)
C61 0.043(5) 0.081(7) 0.076(6) 0.019(5) 0.014(5) 0.030(5)
C62 0.063(6) 0.090(8) 0.103(9) 0.029(7) 0.018(6) 0.047(6)
C63 0.084(8) 0.095(9) 0.127(11) 0.028(8) 0.024(8) 0.045(8)
C64 0.125(11) 0.106(11) 0.133(12) -0.003(9) -0.005(10) 0.065(10)

loop_
_geom_bond_atom_site_label_1
_geom_bond_atom_site_label_2
_geom_bond_distance
_geom_bond_site_symmetry_2
_geom_bond_publ_flag
Pd1 C1 2.007(8) . ?
Pd1 C7 2.099(9) . ?
Pd1 P1 2.306(2) . ?
Pd1 I 2.6899(8) . ?
Pd2 C13 2.031(8) . ?
Pd2 P1 2.314(2) . ?
Pd2 P2 2.377(2) . ?
Pd2 I 2.6899(8) . ?
P1 C19 1.823(8) . ?
P1 C25 1.823(8) . ?
P2 C43 1.815(8) . ?
P2 C37 1.843(9) . ?
P2 C31 1.863(9) . ?
F1 C2 1.357(9) . ?
F2 C3 1.328(10) . ?
F3 C4 1.359(11) . ?
F4 C5 1.371(10) . ?
F5 C6 1.368(10) . ?
F6 C8 1.349(10) . ?
F7 C9 1.355(12) . ?
F8 C10 1.357(11) . ?
F9 C11 1.355(12) . ?
F10 C12 1.380(10) . ?
F11 C14 1.364(9) . ?
F12 C15 1.339(11) . ?
F13 C16 1.341(10) . ?
F14 C17 1.374(11) . ?
F15 C18 1.360(10) . ?
F16 C32 1.353(10) . ?
F17 C33 1.336(11) . ?
F18 C34 1.311(10) . ?
F19 C35 1.331(11) . ?
F20 C36 1.345(10) . ?
C1 C6 1.367(11) . ?
C1 C2 1.405(12) . ?
C2 C3 1.358(12) . ?
C3 C4 1.396(13) . ?
C4 C5 1.339(14) . ?
C5 C6 1.356(13) . ?
C7 C12 1.337(12) . ?
C7 C8 1.381(12) . ?
C8 C9 1.412(13) . ?
C9 C10 1.372(15) . ?
C10 C11 1.353(15) . ?
C11 C12 1.383(13) . ?
C13 C18 1.374(11) . ?
C13 C14 1.377(11) . ?
C14 C15 1.359(12) . ?
C15 C16 1.362(14) . ?
C16 C17 1.354(14) . ?
C17 C18 1.392(13) . ?
C19 C20 1.387(12) . ?
C19 C24 1.388(12) . ?
C20 C21 1.398(13) . ?
C21 C22 1.318(16) . ?
C22 C23 1.367(16) . ?
C23 C24 1.400(13) . ?
C25 C30 1.395(12) . ?
C25 C26 1.399(12) . ?
C26 C27 1.385(13) . ?
C27 C28 1.348(14) . ?
C28 C29 1.339(15) . ?
C29 C30 1.401(12) . ?
C31 C36 1.374(12) . ?
C31 C32 1.386(12) . ?
C32 C33 1.333(13) . ?
C33 C34 1.404(14) . ?
C34 C35 1.390(14) . ?
C35 C36 1.368(13) . ?
C37 C42 1.346(13) . ?
C37 C38 1.376(13) . ?
C38 C39 1.375(13) . ?
C39 C40 1.348(17) . ?
C40 C41 1.378(17) . ?
C41 C42 1.417(14) . ?
C43 C48 1.402(11) . ?
C43 C44 1.404(12) . ?
C44 C45 1.386(12) . ?
C45 C46 1.365(14) . ?
C46 C47 1.354(14) . ?
C47 C48 1.382(13) . ?
N C49 1.500(14) . ?
N C57 1.508(12) . ?
N C53 1.518(14) . ?
N C61 1.527(11) . ?
C49 C50 1.504(17) . ?
C50 C51 1.507(17) . ?
C51 C52 1.491(16) . ?
C53 C54 1.483(17) . ?
C54 C55 1.510(17) . ?
C55 C56 1.529(5) . ?
C57 C58 1.496(14) . ?
C58 C59 1.514(16) . ?
C59 C60 1.45(2) . ?
C61 C62 1.532(13) . ?
C62 C63 1.523(14) . ?
C63 C64 1.488(16) . ?
